data_2016002
loop_
_publ_author_name
'Roberto Centore'
'Gaetano De Tommaso'
'Mauro Iuliano'
'Angela Tuzi'

_publ_section_title
;
 An organouranium coordination polymer containing infinite metal oxide
 chains
;
_journal_coeditor_code LN3054
_journal_issue 6
_journal_name_full 'Acta Crystallographica Section C'
_journal_page_first m253
_journal_page_last m255
_journal_paper_doi 10.1107/S0108270107019798
_journal_volume 63
_journal_year 2007
_chemical_formula_iupac '[U (C7 H6 N1 O3)2 O2], 2H2 O'
_chemical_formula_moiety 'C14 H12 N2 O8 U, 2(H2 O)'
_chemical_formula_sum 'C14 H16 N2 O10 U'
_chemical_formula_weight 610.32
_chemical_name_common
;
bis(2-hydroxybenzohydroxamato)dioxouranium(VI) bihydrate
;
_chemical_name_systematic
;
catena-poly[[[dioxouranium(VI)]-bis(\m-2-hydroxybenzohydroxamato)] dihydrate]
;
_space_group_IT_number 56
_symmetry_cell_setting orthorhombic
_symmetry_space_group_name_Hall '-P 2ab 2ac'
_symmetry_space_group_name_H-M 'P c c n'
_atom_sites_solution_hydrogens difmap
_atom_sites_solution_primary direct
_atom_sites_solution_secondary difmap
_audit_creation_method SHELXL-97
_cell_angle_alpha 90.00
_cell_angle_beta 90.00
_cell_angle_gamma 90.00
_cell_formula_units_Z 4
_cell_length_a 12.649(3)
_cell_length_b 16.258(5)
_cell_length_c 8.756(3)
_cell_measurement_reflns_used 82
_cell_measurement_temperature 295(2)
_cell_measurement_theta_max 21.085
_cell_measurement_theta_min 3.149
_cell_volume 1800.6(9)
_computing_cell_refinement
;
DIRAX/LSQ (Duisenberg <i>et al.</i>,  2000)
;
_computing_data_collection 'COLLECT (Nonius, 1999)'
_computing_data_reduction 'EvalCCD (Duisenberg <i>et al.</i>,  2003)'
_computing_molecular_graphics
;
ORTEP-3 for Windows (Farrugia, 1997)
;
_computing_publication_material
;
WinGX (Farrugia, 1999)
;
_computing_structure_refinement 'SHELXL97 (Sheldrick, 1997)'
_computing_structure_solution 'SIR97 (Altomare <i>et al.</i>,  1999)'
_diffrn_ambient_temperature 295(2)
_diffrn_detector_area_resol_mean 9
_diffrn_measured_fraction_theta_full 0.996
_diffrn_measured_fraction_theta_max 0.996
_diffrn_measurement_device '95mm CCD camera on \k goniostat'
_diffrn_measurement_device_type 'Bruker--Nonius KappaCCD'
_diffrn_measurement_method 'CCD rotation images, thick slices'
_diffrn_radiation_monochromator graphite
_diffrn_radiation_source 'fine-focus sealed tube'
_diffrn_radiation_type MoK\a
_diffrn_radiation_wavelength 0.71073
_diffrn_reflns_av_R_equivalents 0.1393
_diffrn_reflns_av_sigmaI/netI 0.0853
_diffrn_reflns_limit_h_max 16
_diffrn_reflns_limit_h_min -15
_diffrn_reflns_limit_k_max 20
_diffrn_reflns_limit_k_min -21
_diffrn_reflns_limit_l_max 9
_diffrn_reflns_limit_l_min -11
_diffrn_reflns_number 11824
_diffrn_reflns_theta_full 27.52
_diffrn_reflns_theta_max 27.52
_diffrn_reflns_theta_min 3.09
_diffrn_standards_number 0
_exptl_absorpt_coefficient_mu 9.071
_exptl_absorpt_correction_T_max 0.762
_exptl_absorpt_correction_T_min 0.520
_exptl_absorpt_correction_type multi-scan
_exptl_absorpt_process_details '(SADABS; Bruker--Nonius, 2002)'
_exptl_crystal_colour orange
_exptl_crystal_density_diffrn 2.251
_exptl_crystal_density_method 'not measured'
_exptl_crystal_description prism
_exptl_crystal_F_000 1144
_exptl_crystal_size_max 0.08
_exptl_crystal_size_mid 0.05
_exptl_crystal_size_min 0.03
_refine_diff_density_max 0.838
_refine_diff_density_min -1.240
_refine_ls_extinction_method none
_refine_ls_goodness_of_fit_ref 0.996
_refine_ls_hydrogen_treatment constr
_refine_ls_matrix_type full
_refine_ls_number_parameters 123
_refine_ls_number_reflns 2062
_refine_ls_number_restraints 0
_refine_ls_restrained_S_all 0.996
_refine_ls_R_factor_all 0.0998
_refine_ls_R_factor_gt 0.0364
_refine_ls_shift/su_max 0.000
_refine_ls_shift/su_mean 0.000
_refine_ls_structure_factor_coef Fsqd
_refine_ls_weighting_details 'calc w=1/[\s^2^(Fo^2^)+(0.0207P)^2^+0.355P] where P=(Fo^2^+2Fc^2^)/3'
_refine_ls_weighting_scheme calc
_refine_ls_wR_factor_gt 0.0622
_refine_ls_wR_factor_ref 0.0743
_reflns_number_gt 1122
_reflns_number_total 2062
_reflns_threshold_expression I>2\s(I)
_cod_data_source_file ln3054.cif
_cod_data_source_block I
_cod_database_code 2016002
_cod_database_fobs_code 2016002

loop_
_symmetry_equiv_pos_as_xyz
'x, y, z'
'-x+1/2, -y+1/2, z'
'x+1/2, -y, -z+1/2'
'-x, y+1/2, -z+1/2'
'-x, -y, -z'
'x-1/2, y-1/2, -z'
'-x-1/2, y, z-1/2'
'x, -y-1/2, z-1/2'

loop_
_atom_site_type_symbol
_atom_site_label
_atom_site_fract_x
_atom_site_fract_y
_atom_site_fract_z
_atom_site_U_iso_or_equiv
_atom_site_adp_type
_atom_site_calc_flag
_atom_site_refinement_flags
_atom_site_occupancy
U U1 0.2500 0.2500 0.34840(4) 0.01839(11) Uani d S 1
O O1 0.2298(5) 0.1790(3) 0.5953(5) 0.0252(18) Uani d . 1
O O2 0.1942(5) 0.1071(4) 0.3428(6) 0.0329(15) Uani d . 1
O O3 0.0999(5) -0.0259(4) 0.7240(7) 0.0371(16) Uani d . 1
H H3 0.0771 -0.0477 0.8018 0.037 Uiso d R 1
O O4 0.1148(4) 0.2778(4) 0.3522(6) 0.0306(15) Uani d . 1
O O5 0.0340(7) 0.4054(6) 0.5740(9) 0.082(3) Uani d . 1
H H5A 0.0442 0.3734 0.5057 0.082 Uiso d R 1
H H5B 0.0706 0.3822 0.6421 0.082 Uiso d R 1
N N1 0.1881(6) 0.1030(5) 0.5942(8) 0.0335(18) Uani d . 1
H H1 0.1709 0.0793 0.6784 0.034 Uiso calc R 1
C C1 0.1737(6) 0.0654(5) 0.4631(9) 0.0209(18) Uani d . 1
C C2 0.1413(6) -0.0197(5) 0.4609(10) 0.0238(19) Uani d . 1
C C3 0.1064(7) -0.0660(5) 0.5882(10) 0.029(2) Uani d . 1
C C4 0.0792(8) -0.1470(6) 0.5736(11) 0.044(3) Uani d . 1
H H4 0.0563 -0.1761 0.6589 0.044 Uiso calc R 1
C C5 0.0853(9) -0.1868(7) 0.4324(13) 0.053(3) Uani d . 1
H H5 0.0659 -0.2418 0.4242 0.053 Uiso calc R 1
C C6 0.1200(9) -0.1447(7) 0.3048(13) 0.057(3) Uani d . 1
H H6 0.1246 -0.1711 0.2109 0.057 Uiso calc R 1
C C7 0.1478(8) -0.0628(6) 0.3186(10) 0.037(2) Uani d . 1
H H7 0.1714 -0.0348 0.2326 0.037 Uiso calc R 1

loop_
_atom_site_aniso_label
_atom_site_aniso_U_11
_atom_site_aniso_U_22
_atom_site_aniso_U_33
_atom_site_aniso_U_12
_atom_site_aniso_U_13
_atom_site_aniso_U_23
U1 0.02941(19) 0.01142(17) 0.01434(16) -0.0012(5) 0.000 0.000
O1 0.044(6) 0.015(3) 0.017(2) -0.005(3) 0.002(3) 0.002(2)
O2 0.065(4) 0.021(4) 0.013(3) -0.010(3) 0.005(3) 0.002(3)
O3 0.057(4) 0.029(4) 0.025(4) -0.012(3) 0.008(3) 0.003(3)
O4 0.035(3) 0.027(4) 0.030(3) 0.005(2) -0.004(3) 0.002(2)
O5 0.102(7) 0.078(8) 0.067(6) 0.024(6) 0.030(5) -0.025(5)
N1 0.045(5) 0.026(5) 0.029(4) -0.014(4) 0.006(4) 0.008(4)
C1 0.030(5) 0.015(5) 0.018(4) 0.000(4) -0.006(3) -0.006(4)
C2 0.025(5) 0.020(5) 0.026(4) 0.000(4) -0.006(4) -0.003(4)
C3 0.035(5) 0.016(5) 0.036(5) -0.007(4) 0.005(4) 0.006(4)
C4 0.066(7) 0.020(6) 0.045(7) -0.017(5) -0.009(5) 0.014(4)
C5 0.071(8) 0.017(6) 0.069(9) -0.011(6) 0.000(6) -0.004(5)
C6 0.085(9) 0.023(7) 0.064(8) -0.013(6) 0.005(6) -0.017(5)
C7 0.058(6) 0.026(6) 0.028(6) -0.015(5) -0.002(5) 0.000(4)

loop_
_atom_type_symbol
_atom_type_description
_atom_type_scat_dispersion_real
_atom_type_scat_dispersion_imag
_atom_type_scat_source
C C 0.0033 0.0016 'International Tables Vol C Tables 4.2.6.8 and 6.1.1.4'
H H 0.0000 0.0000 'International Tables Vol C Tables 4.2.6.8 and 6.1.1.4'
O O 0.0106 0.0060 'International Tables Vol C Tables 4.2.6.8 and 6.1.1.4'
N N 0.0061 0.0033 'International Tables Vol C Tables 4.2.6.8 and 6.1.1.4'
U U -9.6767 9.6646 'International Tables Vol C Tables 4.2.6.8 and 6.1.1.4'

loop_
_geom_angle_atom_site_label_1
_geom_angle_atom_site_label_2
_geom_angle_atom_site_label_3
_geom_angle_site_symmetry_1
_geom_angle_site_symmetry_3
_geom_angle
_geom_angle_publ_flag
O4 U1 O4 2 . 177.8(3) yes
O4 U1 O2 2 . 92.1(2) no
O4 U1 O2 . . 87.9(2) yes
O4 U1 O2 2 2 87.9(2) no
O4 U1 O2 . 2 92.1(2) no
O2 U1 O2 . 2 177.7(3) yes
O4 U1 O1 2 2 90.2(2) no
O4 U1 O1 . 2 87.9(2) yes
O2 U1 O1 . 2 119.74(18) yes
O2 U1 O1 2 2 62.56(18) no
O4 U1 O1 2 . 87.9(2) no
O4 U1 O1 . . 90.2(2) yes
O2 U1 O1 . . 62.56(18) yes
O2 U1 O1 2 . 119.74(18) no
O1 U1 O1 2 . 57.4(2) yes
O4 U1 O1 2 7_655 78.5(2) no
O4 U1 O1 . 7_655 103.4(2) yes
O2 U1 O1 . 7_655 64.66(18) yes
O2 U1 O1 2 7_655 113.12(18) no
O1 U1 O1 2 7_655 168.2(3) no
O1 U1 O1 . 7_655 124.7(2) yes
O4 U1 O1 2 8_565 103.4(2) no
O4 U1 O1 . 8_565 78.5(2) yes
O2 U1 O1 . 8_565 113.12(18) yes
O2 U1 O1 2 8_565 64.66(18) no
O1 U1 O1 2 8_565 124.7(2) no
O1 U1 O1 . 8_565 168.2(3) yes
O1 U1 O1 7_655 8_565 56.2(2) yes
N1 O1 U1 . . 117.7(4) yes
N1 O1 U1 . 7_656 118.0(4) yes
U1 O1 U1 . 7_656 123.2(2) yes
C1 O2 U1 . . 123.4(5) no
C3 O3 H3 . . 122.8 no
H5A O5 H5B . . 98.5 no
C1 N1 O1 . . 119.3(7) no
C1 N1 H1 . . 120.4 no
O1 N1 H1 . . 120.4 no
O2 C1 N1 . . 116.4(8) no
O2 C1 C2 . . 123.7(7) no
N1 C1 C2 . . 119.8(8) no
C3 C2 C7 . . 116.3(8) no
C3 C2 C1 . . 126.0(8) no
C7 C2 C1 . . 117.7(8) no
O3 C3 C4 . . 121.9(8) no
O3 C3 C2 . . 117.0(8) no
C4 C3 C2 . . 121.1(9) no
C3 C4 C5 . . 121.0(9) no
C3 C4 H4 . . 119.5 no
C5 C4 H4 . . 119.5 no
C6 C5 C4 . . 120.2(10) no
C6 C5 H5 . . 119.9 no
C4 C5 H5 . . 119.9 no
C7 C6 C5 . . 119.2(10) no
C7 C6 H6 . . 120.4 no
C5 C6 H6 . . 120.4 no
C6 C7 C2 . . 122.2(9) no
C6 C7 H7 . . 118.9 no
C2 C7 H7 . . 118.9 no

loop_
_geom_bond_atom_site_label_1
_geom_bond_atom_site_label_2
_geom_bond_site_symmetry_2
_geom_bond_distance
_geom_bond_publ_flag
U1 O4 2 1.769(6) no
U1 O4 . 1.769(6) yes
U1 O2 . 2.428(6) yes
U1 O2 2 2.428(6) no
U1 O1 2 2.464(5) no
U1 O1 . 2.464(5) yes
U1 O1 7_655 2.512(5) yes
U1 O1 8_565 2.512(5) no
O1 N1 . 1.343(9) yes
O1 U1 7_656 2.512(5) no
O2 C1 . 1.279(10) yes
O3 C3 . 1.359(11) no
O3 H3 . 0.8197 no
O5 H5A . 0.8038 no
O5 H5B . 0.8439 no
N1 C1 . 1.313(10) yes
N1 H1 . 0.8600 no
C1 C2 . 1.444(11) no
C2 C3 . 1.415(12) no
C2 C7 . 1.431(12) no
C3 C4 . 1.368(12) no
C4 C5 . 1.397(14) no
C4 H4 . 0.9300 no
C5 C6 . 1.382(15) no
C5 H5 . 0.9300 no
C6 C7 . 1.381(14) no
C6 H6 . 0.9300 no
C7 H7 . 0.9300 no

loop_
_geom_hbond_atom_site_label_D
_geom_hbond_atom_site_label_H
_geom_hbond_atom_site_label_A
_geom_hbond_site_symmetry_A
_geom_hbond_distance_DH
_geom_hbond_distance_HA
_geom_hbond_distance_DA
_geom_hbond_angle_DHA
_geom_hbond_publ_flag
N1 H1 O3 . 0.86 1.97 2.633(10) 132.6 yes
O3 H3 O5 4_546 0.82 1.93 2.691(9) 153.2 yes
O5 H5A O4 . 0.80 2.24 3.020(9) 163.8 yes
O5 H5B O2 8_566 0.84 2.36 3.112(10) 149.0 yes

loop_
_geom_torsion_atom_site_label_1
_geom_torsion_atom_site_label_2
_geom_torsion_atom_site_label_3
_geom_torsion_atom_site_label_4
_geom_torsion_site_symmetry_1
_geom_torsion_site_symmetry_4
_geom_torsion
_geom_torsion_publ_flag
O4 U1 O1 N1 2 . -100.6(6) no
O4 U1 O1 N1 . . 80.5(6) no
O2 U1 O1 N1 . . -7.1(5) no
O2 U1 O1 N1 2 . 173.0(5) no
O1 U1 O1 N1 2 . 167.9(8) no
O1 U1 O1 N1 7_655 . -26.1(5) no
O1 U1 O1 N1 8_565 . 64.0(8) no
O4 U1 O1 U1 2 7_656 91.6(3) no
O4 U1 O1 U1 . 7_656 -87.4(3) no
O2 U1 O1 U1 . 7_656 -175.0(4) no
O2 U1 O1 U1 2 7_656 5.1(4) no
O1 U1 O1 U1 2 7_656 0.0 no
O1 U1 O1 U1 7_655 7_656 166.1(3) no
O1 U1 O1 U1 8_565 7_656 -103.8(5) no
O4 U1 O2 C1 2 . 91.7(6) no
O4 U1 O2 C1 . . -86.2(6) no
O2 U1 O2 C1 2 . -177.3(6) no
O1 U1 O2 C1 2 . 0.2(7) no
O1 U1 O2 C1 . . 5.1(6) no
O1 U1 O2 C1 7_655 . 167.9(7) no
O1 U1 O2 C1 8_565 . -162.8(6) no
U1 O1 N1 C1 . . 9.5(10) no
U1 O1 N1 C1 7_656 . 178.0(6) no
U1 O2 C1 N1 . . -2.4(10) no
U1 O2 C1 C2 . . -179.5(6) no
O1 N1 C1 O2 . . -4.8(12) no
O1 N1 C1 C2 . . 172.4(7) no
O2 C1 C2 C3 . . -172.4(8) yes
N1 C1 C2 C3 . . 10.6(13) no
O2 C1 C2 C7 . . 9.7(12) no
N1 C1 C2 C7 . . -167.3(8) no
C7 C2 C3 O3 . . 180.0(8) no
C1 C2 C3 O3 . . 2.1(13) no
C7 C2 C3 C4 . . -0.9(13) no
C1 C2 C3 C4 . . -178.8(9) no
O3 C3 C4 C5 . . 179.2(9) no
C2 C3 C4 C5 . . 0.2(16) no
C3 C4 C5 C6 . . 0.6(17) no
C4 C5 C6 C7 . . -0.5(18) no
C5 C6 C7 C2 . . -0.3(17) no
C3 C2 C7 C6 . . 1.0(14) no
C1 C2 C7 C6 . . 179.1(10) no
